data_7056905
loop_
_publ_author_name
'Yuan, Shifang'
'Wang, Lijing'
'Huang, Chuanbing'
'Niu, Chunxia'
'Xiang, Kai'
'Xu, Caihong'
'Solan, Gregory A.'
'Ma, Hongwei'
'Sun, Wen-Hua'

_publ_section_title
;
 Azasilicon-bridged heterocyclic arylamines: syntheses, structures and
 photophysical properties
;
_journal_issue 4
_journal_name_full 'New Journal of Chemistry'
_journal_page_first 3102
_journal_paper_doi 10.1039/C7NJ03876C
_journal_volume 42
_journal_year 2018
_chemical_formula_sum 'C32 H32 N2'
_chemical_formula_weight 444.59
_space_group_crystal_system triclinic
_space_group_IT_number 2
_space_group_name_Hall '-P 1'
_space_group_name_H-M_alt 'P -1'
_symmetry_space_group_name_Hall '-P 1'
_symmetry_space_group_name_H-M 'P -1'
_atom_sites_solution_hydrogens geom
_atom_sites_solution_primary direct
_atom_sites_solution_secondary difmap
_audit_creation_method SHELXL-2014/7
_audit_update_record
;
2018-01-06 deposited with the CCDC.
2018-01-15 downloaded from the CCDC.
;
_cell_angle_alpha 66.232(2)
_cell_angle_beta 83.013(2)
_cell_angle_gamma 83.378(2)
_cell_formula_units_Z 2
_cell_length_a 10.2057(10)
_cell_length_b 11.4873(11)
_cell_length_c 12.1715(11)
_cell_measurement_reflns_used 2241
_cell_measurement_temperature 200(2)
_cell_measurement_theta_max 26.25
_cell_measurement_theta_min 2.61
_cell_volume 1292.8(2)
_computing_cell_refinement 'ApexII (Bruker 2009)'
_computing_data_collection 'ApexII (Bruker 2009)'
_computing_data_reduction 'ApexII (Bruker 2009)'
_computing_molecular_graphics 'Olex2 (Dolomanov et al., 2009)'
_computing_publication_material 'Olex2 (Dolomanov et al., 2009)'
_computing_structure_refinement 'SHELXL-2014/7 (Sheldrick, 2014)'
_computing_structure_solution 'ApexII (Bruker 2009)'
_diffrn_ambient_temperature 200(2)
_diffrn_measured_fraction_theta_full 0.993
_diffrn_measured_fraction_theta_max 0.993
_diffrn_measurement_device_type 'Bruker ApexII CCD'
_diffrn_measurement_method '\w and \f scan'
_diffrn_radiation_type MoK\a
_diffrn_radiation_wavelength 0.71073
_diffrn_reflns_av_R_equivalents 0.0169
_diffrn_reflns_av_unetI/netI 0.0334
_diffrn_reflns_Laue_measured_fraction_full 0.993
_diffrn_reflns_Laue_measured_fraction_max 0.993
_diffrn_reflns_limit_h_max 11
_diffrn_reflns_limit_h_min -12
_diffrn_reflns_limit_k_max 6
_diffrn_reflns_limit_k_min -13
_diffrn_reflns_limit_l_max 12
_diffrn_reflns_limit_l_min -14
_diffrn_reflns_number 7223
_diffrn_reflns_point_group_measured_fraction_full 0.993
_diffrn_reflns_point_group_measured_fraction_max 0.993
_diffrn_reflns_theta_full 25.049
_diffrn_reflns_theta_max 25.049
_diffrn_reflns_theta_min 1.834
_diffrn_source 'sealed tube'
_exptl_absorpt_coefficient_mu 0.066
_exptl_absorpt_correction_T_max 0.987
_exptl_absorpt_correction_T_min 0.980
_exptl_absorpt_correction_type multi-scan
_exptl_absorpt_process_details
;
SADABS v.2.10 (Bruker,2003) was used for absorption correction.
R(int) was 0.0920 before and 0.0258 after correction.
The Ratio of minimum to maximum transmission is 0.4414.
The \l/2 correction factor is 0.0015.
;
_exptl_crystal_colour colorless
_exptl_crystal_density_diffrn 1.142
_exptl_crystal_description block
_exptl_crystal_F_000 476
_exptl_crystal_size_max 0.300
_exptl_crystal_size_mid 0.300
_exptl_crystal_size_min 0.200
_exptl_transmission_factor_max 0.987
_exptl_transmission_factor_min 0.980
_refine_diff_density_max 0.142
_refine_diff_density_min -0.143
_refine_diff_density_rms 0.025
_refine_ls_extinction_coef 0.022(5)
_refine_ls_extinction_expression Fc^*^=kFc[1+0.001xFc^2^\l^3^/sin(2\q)]^-1/4^
_refine_ls_extinction_method 'SHELXL-2014/7 (Sheldrick 2014'
_refine_ls_goodness_of_fit_ref 1.022
_refine_ls_hydrogen_treatment constr
_refine_ls_matrix_type full
_refine_ls_number_parameters 312
_refine_ls_number_reflns 4556
_refine_ls_number_restraints 1
_refine_ls_restrained_S_all 1.022
_refine_ls_R_factor_all 0.0648
_refine_ls_R_factor_gt 0.0430
_refine_ls_shift/su_max 0.000
_refine_ls_shift/su_mean 0.000
_refine_ls_structure_factor_coef Fsqd
_refine_ls_weighting_details 'w=1/[\s^2^(Fo^2^)+(0.0490P)^2^+0.1992P] where P=(Fo^2^+2Fc^2^)/3'
_refine_ls_weighting_scheme calc
_refine_ls_wR_factor_gt 0.1020
_refine_ls_wR_factor_ref 0.1158
_reflns_Friedel_coverage 0.000
_reflns_number_gt 3274
_reflns_number_total 4556
_reflns_threshold_expression 'I > 2\s(I)'
_cod_data_source_file c7nj03876c2.cif
_cod_data_source_block CCDC1576212
_cod_depositor_comments
;
The following automatic conversions were performed:

'_atom_sites_solution_primary' value 'direct methods' was changed to
'direct'.

'_atom_sites_solution_secondary' value 'difference fourier map' was
changed to 'difmap'.

Automatic conversion script
Id: cif_fix_values 4973 2017-02-22 13:04:09Z antanas 

 Adding full bibliography for 7056899--7056909.cif.
;
_cod_database_code 7056905
_shelx_shelxl_version_number 2014/7
_shelx_space_group_comment
;
The symmetry employed for this shelxl refinement is uniquely defined
by the following loop, which should always be used as a source of
symmetry information in preference to the above space-group names.
They are only intended as comments.
;
_shelx_estimated_absorpt_t_min 0.980
_shelx_estimated_absorpt_t_max 0.987

loop_
_space_group_symop_operation_xyz
'x, y, z'
'-x, -y, -z'

loop_
_atom_site_label
_atom_site_type_symbol
_atom_site_fract_x
_atom_site_fract_y
_atom_site_fract_z
_atom_site_U_iso_or_equiv
_atom_site_adp_type
_atom_site_occupancy
_atom_site_site_symmetry_order
_atom_site_calc_flag
_atom_site_refinement_flags_posn
_atom_site_refinement_flags_adp
N1 N 0.52641(13) 0.72301(13) 0.10994(12) 0.0518(4) Uani 1 1 d . .
C9 C 0.39577(16) 0.71685(14) 0.16725(15) 0.0492(4) Uani 1 1 d . .
C10 C 0.29222(19) 0.71140(17) 0.10458(17) 0.0627(5) Uani 1 1 d . .
C11 C 0.1659(2) 0.70075(19) 0.1620(2) 0.0773(6) Uani 1 1 d . .
H11 H 0.0939 0.6986 0.1203 0.093 Uiso 1 1 calc R U
C12 C 0.1424(2) 0.69324(19) 0.2779(2) 0.0771(6) Uani 1 1 d . .
H12 H 0.0548 0.6872 0.3154 0.093 Uiso 1 1 calc R U
C13 C 0.2458(2) 0.69452(18) 0.33945(19) 0.0681(5) Uani 1 1 d . .
H13 H 0.2290 0.6880 0.4201 0.082 Uiso 1 1 calc R U
C14 C 0.37423(17) 0.70511(15) 0.28636(16) 0.0533(4) Uani 1 1 d . .
C16 C 0.3191(3) 0.7149(3) -0.0215(2) 0.0995(8) Uani 1 1 d . .
H16A H 0.3317 0.8027 -0.0786 0.149 Uiso 1 1 calc R U
H16B H 0.2438 0.6839 -0.0419 0.149 Uiso 1 1 calc R U
H16C H 0.3992 0.6604 -0.0257 0.149 Uiso 1 1 calc R U
C15 C 0.4866(2) 0.7014(2) 0.35653(17) 0.0717(5) Uani 1 1 d . .
H15A H 0.4538 0.6832 0.4405 0.107 Uiso 1 1 calc R U
H15B H 0.5255 0.7841 0.3214 0.107 Uiso 1 1 calc R U
H15C H 0.5541 0.6345 0.3536 0.107 Uiso 1 1 calc R U
C2 C 0.58207(16) 0.82811(15) 0.06185(13) 0.0456(4) Uani 1 1 d . .
C3 C 0.71702(16) 0.82701(16) -0.00152(13) 0.0510(4) Uani 1 1 d . .
C8 C 0.7615(2) 0.72671(19) -0.03470(16) 0.0680(5) Uani 1 1 d . .
H8 H 0.7076 0.6578 -0.0149 0.082 Uiso 1 1 calc R U
C7 C 0.8855(2) 0.7263(3) -0.09721(19) 0.0864(7) Uani 1 1 d . .
H7 H 0.9159 0.6572 -0.1199 0.104 Uiso 1 1 calc R U
C6 C 0.9637(2) 0.8260(3) -0.12599(19) 0.0889(8) Uani 1 1 d . U
H6 H 1.0477 0.8260 -0.1692 0.107 Uiso 1 1 calc R U
C5 C 0.9211(2) 0.9250(3) -0.09278(19) 0.0841(7) Uani 1 1 d . U
H5 H 0.9758 0.9932 -0.1119 0.101 Uiso 1 1 calc R U
C4 C 0.79835(18) 0.9260(2) -0.03129(17) 0.0664(5) Uani 1 1 d . .
H4 H 0.7690 0.9956 -0.0090 0.080 Uiso 1 1 calc R U
C1 C 0.51806(17) 0.95287(15) 0.06111(14) 0.0508(4) Uani 1 1 d . .
H1A H 0.5792 0.9915 0.0918 0.061 Uiso 1 1 calc R U
H1B H 0.4369 0.9362 0.1170 0.061 Uiso 1 1 calc R U
N2 N 0.73433(12) 0.03061(12) 0.43750(12) 0.0471(3) Uani 1 1 d . .
C25 C 0.72315(15) -0.10198(14) 0.50309(14) 0.0446(4) Uani 1 1 d . .
C26 C 0.66321(16) -0.14680(16) 0.62114(15) 0.0515(4) Uani 1 1 d . .
C27 C 0.65053(18) -0.27679(18) 0.68105(17) 0.0634(5) Uani 1 1 d . .
H27 H 0.6111 -0.3088 0.7614 0.076 Uiso 1 1 calc R U
C28 C 0.69353(19) -0.36049(18) 0.6272(2) 0.0684(5) Uani 1 1 d . .
H28 H 0.6867 -0.4495 0.6710 0.082 Uiso 1 1 calc R U
C29 C 0.74670(18) -0.31435(17) 0.50937(19) 0.0625(5) Uani 1 1 d . .
H29 H 0.7745 -0.3721 0.4716 0.075 Uiso 1 1 calc R U
C30 C 0.76040(16) -0.18447(16) 0.44450(16) 0.0515(4) Uani 1 1 d . .
C32 C 0.6106(2) -0.05596(19) 0.67924(18) 0.0712(5) Uani 1 1 d . .
H32A H 0.6847 -0.0206 0.6967 0.107 Uiso 1 1 calc R U
H32B H 0.5578 -0.1013 0.7544 0.107 Uiso 1 1 calc R U
H32C H 0.5551 0.0135 0.6245 0.107 Uiso 1 1 calc R U
C31 C 0.8106(2) -0.1324(2) 0.31329(17) 0.0703(5) Uani 1 1 d . .
H31A H 0.7534 -0.0577 0.2684 0.105 Uiso 1 1 calc R U
H31B H 0.8100 -0.1980 0.2812 0.105 Uiso 1 1 calc R U
H31C H 0.9012 -0.1075 0.3050 0.105 Uiso 1 1 calc R U
C18 C 0.82833(14) 0.08672(14) 0.45171(13) 0.0403(4) Uani 1 1 d . .
C19 C 0.82786(15) 0.22757(14) 0.38387(13) 0.0416(4) Uani 1 1 d . .
C20 C 0.71530(18) 0.29544(16) 0.32928(15) 0.0563(5) Uani 1 1 d . .
H20 H 0.6404 0.2514 0.3335 0.068 Uiso 1 1 calc R U
C21 C 0.7114(2) 0.42613(18) 0.26912(18) 0.0722(6) Uani 1 1 d . .
H21 H 0.6338 0.4714 0.2322 0.087 Uiso 1 1 calc R U
C22 C 0.8186(2) 0.49129(18) 0.26205(18) 0.0731(6) Uani 1 1 d . .
H22 H 0.8151 0.5814 0.2206 0.088 Uiso 1 1 calc R U
C23 C 0.9308(2) 0.42612(17) 0.31486(17) 0.0660(5) Uani 1 1 d . .
H23 H 1.0054 0.4710 0.3095 0.079 Uiso 1 1 calc R U
C24 C 0.93527(17) 0.29513(15) 0.37589(15) 0.0526(4) Uani 1 1 d . .
H24 H 1.0131 0.2507 0.4129 0.063 Uiso 1 1 calc R U
C17 C 0.93828(14) 0.01939(14) 0.53348(13) 0.0428(4) Uani 1 1 d . .
H17A H 0.9053 -0.0578 0.6000 0.051 Uiso 1 1 calc R U
H17B H 0.9631 0.0765 0.5693 0.051 Uiso 1 1 calc R U

loop_
_atom_site_aniso_label
_atom_site_aniso_U_11
_atom_site_aniso_U_22
_atom_site_aniso_U_33
_atom_site_aniso_U_23
_atom_site_aniso_U_13
_atom_site_aniso_U_12
N1 0.0529(9) 0.0439(8) 0.0526(8) -0.0148(7) -0.0020(6) 0.0009(6)
C9 0.0499(10) 0.0345(8) 0.0571(10) -0.0126(8) -0.0007(8) -0.0038(7)
C10 0.0640(12) 0.0537(11) 0.0646(12) -0.0137(9) -0.0122(9) -0.0106(9)
C11 0.0596(13) 0.0637(13) 0.0997(17) -0.0175(12) -0.0178(12) -0.0135(10)
C12 0.0552(13) 0.0591(12) 0.1088(18) -0.0283(12) 0.0134(12) -0.0119(9)
C13 0.0705(14) 0.0578(12) 0.0771(13) -0.0314(10) 0.0155(11) -0.0133(10)
C14 0.0571(11) 0.0422(9) 0.0602(11) -0.0209(8) 0.0020(8) -0.0063(8)
C16 0.1060(19) 0.121(2) 0.0746(15) -0.0334(15) -0.0228(13) -0.0230(16)
C15 0.0769(14) 0.0790(14) 0.0637(12) -0.0320(11) -0.0067(10) -0.0084(11)
C2 0.0500(10) 0.0428(9) 0.0373(8) -0.0103(7) -0.0053(7) 0.0034(7)
C3 0.0503(10) 0.0548(10) 0.0372(8) -0.0104(8) -0.0034(7) 0.0080(8)
C8 0.0720(13) 0.0680(13) 0.0559(11) -0.0221(10) 0.0000(9) 0.0119(10)
C7 0.0846(16) 0.1033(19) 0.0633(13) -0.0357(13) 0.0023(12) 0.0267(14)
C6 0.0537(13) 0.138(2) 0.0577(13) -0.0267(14) 0.0018(10) 0.0103(14)
C5 0.0572(13) 0.119(2) 0.0688(14) -0.0313(14) 0.0067(10) -0.0099(12)
C4 0.0547(11) 0.0755(13) 0.0624(11) -0.0216(10) 0.0016(9) -0.0065(10)
C1 0.0523(10) 0.0438(9) 0.0478(9) -0.0119(7) 0.0031(7) -0.0016(7)
N2 0.0430(8) 0.0421(8) 0.0544(8) -0.0154(6) -0.0136(6) 0.0004(6)
C25 0.0379(8) 0.0410(9) 0.0539(10) -0.0153(8) -0.0144(7) -0.0012(7)
C26 0.0449(9) 0.0521(10) 0.0576(10) -0.0200(9) -0.0097(8) -0.0039(8)
C27 0.0613(12) 0.0576(12) 0.0617(11) -0.0099(10) -0.0074(9) -0.0154(9)
C28 0.0706(13) 0.0432(10) 0.0860(15) -0.0145(10) -0.0193(11) -0.0113(9)
C29 0.0580(11) 0.0514(11) 0.0878(14) -0.0339(11) -0.0204(10) -0.0014(9)
C30 0.0433(9) 0.0513(10) 0.0633(11) -0.0236(9) -0.0130(8) -0.0033(7)
C32 0.0728(13) 0.0728(13) 0.0675(12) -0.0298(11) 0.0027(10) -0.0052(10)
C31 0.0713(13) 0.0784(14) 0.0690(12) -0.0369(11) -0.0041(10) -0.0081(10)
C18 0.0371(8) 0.0397(8) 0.0427(8) -0.0155(7) -0.0067(6) 0.0028(6)
C19 0.0444(9) 0.0392(8) 0.0400(8) -0.0150(7) -0.0064(7) 0.0028(7)
C20 0.0585(11) 0.0465(10) 0.0617(11) -0.0175(9) -0.0215(9) 0.0074(8)
C21 0.0844(15) 0.0483(11) 0.0769(13) -0.0152(10) -0.0346(11) 0.0164(10)
C22 0.1038(17) 0.0373(10) 0.0685(13) -0.0112(9) -0.0140(12) 0.0032(11)
C23 0.0748(13) 0.0438(10) 0.0748(13) -0.0180(9) -0.0014(10) -0.0123(9)
C24 0.0508(10) 0.0422(9) 0.0614(10) -0.0168(8) -0.0072(8) -0.0014(7)
C17 0.0415(9) 0.0384(8) 0.0450(9) -0.0118(7) -0.0095(7) -0.0010(7)

loop_
_atom_type_symbol
_atom_type_description
_atom_type_scat_dispersion_real
_atom_type_scat_dispersion_imag
_atom_type_scat_source
C C 0.0033 0.0016 'International Tables Vol C Tables 4.2.6.8 and 6.1.1.4'
H H 0.0000 0.0000 'International Tables Vol C Tables 4.2.6.8 and 6.1.1.4'
N N 0.0061 0.0033 'International Tables Vol C Tables 4.2.6.8 and 6.1.1.4'

loop_
_geom_angle_atom_site_label_1
_geom_angle_atom_site_label_2
_geom_angle_atom_site_label_3
_geom_angle
_geom_angle_site_symmetry_1
_geom_angle_site_symmetry_3
C2 N1 C9 121.23(13) . .
C14 C9 C10 121.20(16) . .
C14 C9 N1 120.41(15) . .
C10 C9 N1 118.14(16) . .
C11 C10 C9 118.10(18) . .
C11 C10 C16 121.45(19) . .
C9 C10 C16 120.44(18) . .
C12 C11 C10 121.3(2) . .
C12 C11 H11 119.3 . .
C10 C11 H11 119.3 . .
C11 C12 C13 119.77(19) . .
C11 C12 H12 120.1 . .
C13 C12 H12 120.1 . .
C12 C13 C14 121.33(19) . .
C12 C13 H13 119.3 . .
C14 C13 H13 119.3 . .
C13 C14 C9 118.16(17) . .
C13 C14 C15 120.57(17) . .
C9 C14 C15 121.27(16) . .
C10 C16 H16A 109.5 . .
C10 C16 H16B 109.5 . .
H16A C16 H16B 109.5 . .
C10 C16 H16C 109.5 . .
H16A C16 H16C 109.5 . .
H16B C16 H16C 109.5 . .
C14 C15 H15A 109.5 . .
C14 C15 H15B 109.5 . .
H15A C15 H15B 109.5 . .
C14 C15 H15C 109.5 . .
H15A C15 H15C 109.5 . .
H15B C15 H15C 109.5 . .
N1 C2 C3 117.63(14) . .
N1 C2 C1 123.94(15) . .
C3 C2 C1 118.38(14) . .
C8 C3 C4 118.54(17) . .
C8 C3 C2 119.52(17) . .
C4 C3 C2 121.91(16) . .
C3 C8 C7 120.2(2) . .
C3 C8 H8 119.9 . .
C7 C8 H8 119.9 . .
C6 C7 C8 120.0(2) . .
C6 C7 H7 120.0 . .
C8 C7 H7 120.0 . .
C5 C6 C7 120.3(2) . .
C5 C6 H6 119.9 . .
C7 C6 H6 119.9 . .
C6 C5 C4 119.9(2) . .
C6 C5 H5 120.0 . .
C4 C5 H5 120.0 . .
C5 C4 C3 121.1(2) . .
C5 C4 H4 119.5 . .
C3 C4 H4 119.5 . .
C2 C1 C1 113.99(17) . 2_675
C2 C1 H1A 108.8 . .
C1 C1 H1A 108.8 2_675 .
C2 C1 H1B 108.8 . .
C1 C1 H1B 108.8 2_675 .
H1A C1 H1B 107.6 . .
C18 N2 C25 121.14(13) . .
C30 C25 C26 120.96(15) . .
C30 C25 N2 118.91(15) . .
C26 C25 N2 119.82(14) . .
C27 C26 C25 118.10(16) . .
C27 C26 C32 121.09(17) . .
C25 C26 C32 120.78(16) . .
C28 C27 C26 121.72(18) . .
C28 C27 H27 119.1 . .
C26 C27 H27 119.1 . .
C27 C28 C29 119.48(17) . .
C27 C28 H28 120.3 . .
C29 C28 H28 120.3 . .
C28 C29 C30 121.18(17) . .
C28 C29 H29 119.4 . .
C30 C29 H29 119.4 . .
C29 C30 C25 118.36(16) . .
C29 C30 C31 121.48(17) . .
C25 C30 C31 120.15(16) . .
C26 C32 H32A 109.5 . .
C26 C32 H32B 109.5 . .
H32A C32 H32B 109.5 . .
C26 C32 H32C 109.5 . .
H32A C32 H32C 109.5 . .
H32B C32 H32C 109.5 . .
C30 C31 H31A 109.5 . .
C30 C31 H31B 109.5 . .
H31A C31 H31B 109.5 . .
C30 C31 H31C 109.5 . .
H31A C31 H31C 109.5 . .
H31B C31 H31C 109.5 . .
N2 C18 C19 117.33(13) . .
N2 C18 C17 124.25(14) . .
C19 C18 C17 118.42(13) . .
C24 C19 C20 118.10(15) . .
C24 C19 C18 122.25(13) . .
C20 C19 C18 119.62(14) . .
C21 C20 C19 120.56(17) . .
C21 C20 H20 119.7 . .
C19 C20 H20 119.7 . .
C22 C21 C20 120.53(18) . .
C22 C21 H21 119.7 . .
C20 C21 H21 119.7 . .
C23 C22 C21 119.84(17) . .
C23 C22 H22 120.1 . .
C21 C22 H22 120.1 . .
C22 C23 C24 120.01(18) . .
C22 C23 H23 120.0 . .
C24 C23 H23 120.0 . .
C23 C24 C19 120.96(16) . .
C23 C24 H24 119.5 . .
C19 C24 H24 119.5 . .
C18 C17 C17 112.54(15) . 2_756
C18 C17 H17A 109.1 . .
C17 C17 H17A 109.1 2_756 .
C18 C17 H17B 109.1 . .
C17 C17 H17B 109.1 2_756 .
H17A C17 H17B 107.8 . .

loop_
_geom_bond_atom_site_label_1
_geom_bond_atom_site_label_2
_geom_bond_distance
_geom_bond_site_symmetry_2
N1 C2 1.277(2) .
N1 C9 1.423(2) .
C9 C14 1.393(2) .
C9 C10 1.397(2) .
C10 C11 1.384(3) .
C10 C16 1.511(3) .
C11 C12 1.370(3) .
C11 H11 0.9500 .
C12 C13 1.371(3) .
C12 H12 0.9500 .
C13 C14 1.385(2) .
C13 H13 0.9500 .
C14 C15 1.498(2) .
C16 H16A 0.9800 .
C16 H16B 0.9800 .
C16 H16C 0.9800 .
C15 H15A 0.9800 .
C15 H15B 0.9800 .
C15 H15C 0.9800 .
C2 C3 1.496(2) .
C2 C1 1.502(2) .
C3 C8 1.381(2) .
C3 C4 1.388(2) .
C8 C7 1.395(3) .
C8 H8 0.9500 .
C7 C6 1.375(3) .
C7 H7 0.9500 .
C6 C5 1.364(3) .
C6 H6 0.9500 .
C5 C4 1.380(3) .
C5 H5 0.9500 .
C4 H4 0.9500 .
C1 C1 1.505(3) 2_675
C1 H1A 0.9900 .
C1 H1B 0.9900 .
N2 C18 1.2800(19) .
N2 C25 1.4171(19) .
C25 C30 1.395(2) .
C25 C26 1.402(2) .
C26 C27 1.386(2) .
C26 C32 1.500(2) .
C27 C28 1.373(3) .
C27 H27 0.9500 .
C28 C29 1.378(3) .
C28 H28 0.9500 .
C29 C30 1.393(2) .
C29 H29 0.9500 .
C30 C31 1.507(2) .
C32 H32A 0.9800 .
C32 H32B 0.9800 .
C32 H32C 0.9800 .
C31 H31A 0.9800 .
C31 H31B 0.9800 .
C31 H31C 0.9800 .
C18 C19 1.491(2) .
C18 C17 1.516(2) .
C19 C24 1.387(2) .
C19 C20 1.389(2) .
C20 C21 1.378(2) .
C20 H20 0.9500 .
C21 C22 1.370(3) .
C21 H21 0.9500 .
C22 C23 1.370(3) .
C22 H22 0.9500 .
C23 C24 1.382(2) .
C23 H23 0.9500 .
C24 H24 0.9500 .
C17 C17 1.537(3) 2_756
C17 H17A 0.9900 .
C17 H17B 0.9900 .

loop_
_geom_torsion_atom_site_label_1
_geom_torsion_atom_site_label_2
_geom_torsion_atom_site_label_3
_geom_torsion_atom_site_label_4
_geom_torsion
_geom_torsion_site_symmetry_4
C2 N1 C9 C14 -83.7(2) .
C2 N1 C9 C10 101.93(19) .
C14 C9 C10 C11 3.4(3) .
N1 C9 C10 C11 177.70(15) .
C14 C9 C10 C16 -175.63(18) .
N1 C9 C10 C16 -1.3(3) .
C9 C10 C11 C12 -1.2(3) .
C16 C10 C11 C12 177.8(2) .
C10 C11 C12 C13 -0.9(3) .
C11 C12 C13 C14 0.9(3) .
C12 C13 C14 C9 1.1(3) .
C12 C13 C14 C15 -177.69(17) .
C10 C9 C14 C13 -3.3(2) .
N1 C9 C14 C13 -177.53(15) .
C10 C9 C14 C15 175.51(16) .
N1 C9 C14 C15 1.3(2) .
C9 N1 C2 C3 -177.16(14) .
C9 N1 C2 C1 0.4(2) .
N1 C2 C3 C8 17.4(2) .
C1 C2 C3 C8 -160.23(15) .
N1 C2 C3 C4 -164.38(16) .
C1 C2 C3 C4 18.0(2) .
C4 C3 C8 C7 -0.3(3) .
C2 C3 C8 C7 177.99(16) .
C3 C8 C7 C6 0.0(3) .
C8 C7 C6 C5 0.6(3) .
C7 C6 C5 C4 -0.8(3) .
C6 C5 C4 C3 0.5(3) .
C8 C3 C4 C5 0.1(3) .
C2 C3 C4 C5 -178.16(16) .
N1 C2 C1 C1 -109.9(2) 2_675
C3 C2 C1 C1 67.6(2) 2_675
C18 N2 C25 C30 -104.10(17) .
C18 N2 C25 C26 82.19(19) .
C30 C25 C26 C27 4.5(2) .
N2 C25 C26 C27 178.08(14) .
C30 C25 C26 C32 -173.64(15) .
N2 C25 C26 C32 -0.1(2) .
C25 C26 C27 C28 -0.7(3) .
C32 C26 C27 C28 177.41(17) .
C26 C27 C28 C29 -2.2(3) .
C27 C28 C29 C30 1.5(3) .
C28 C29 C30 C25 2.2(2) .
C28 C29 C30 C31 -176.18(17) .
C26 C25 C30 C29 -5.2(2) .
N2 C25 C30 C29 -178.86(14) .
C26 C25 C30 C31 173.19(15) .
N2 C25 C30 C31 -0.4(2) .
C25 N2 C18 C19 -176.74(13) .
C25 N2 C18 C17 2.6(2) .
N2 C18 C19 C24 -168.78(14) .
C17 C18 C19 C24 11.8(2) .
N2 C18 C19 C20 13.2(2) .
C17 C18 C19 C20 -166.23(14) .
C24 C19 C20 C21 0.0(2) .
C18 C19 C20 C21 178.10(16) .
C19 C20 C21 C22 0.1(3) .
C20 C21 C22 C23 0.2(3) .
C21 C22 C23 C24 -0.5(3) .
C22 C23 C24 C19 0.6(3) .
C20 C19 C24 C23 -0.3(2) .
C18 C19 C24 C23 -178.38(15) .
N2 C18 C17 C17 93.4(2) 2_756
C19 C18 C17 C17 -87.23(19) 2_756
